data_7210990
loop_
_publ_author_name
'Hu, Fei-Long'
'Mi, Yan'
'Gu, Yun-Qiong'
'Zhu, Li-Gang'
'Yang, Sheng-Lan'
'Wei, Han'
'Lang, Jian-Ping'

_publ_section_title
;
 Structure diversities of ten entangled coordination polymers assembled
 from reactions of Co(ii) or Ni(ii) salts with 5-(pyridin-4-yl)isophthalic
 acid in the absence or presence of auxiliary N-donor ligands
;
_journal_issue 45
_journal_name_full CrystEngComm
_journal_page_first 9553
_journal_paper_doi 10.1039/c3ce41059e
_journal_volume 15
_journal_year 2013
_chemical_formula_sum 'C92 H60 Co4 N12 O17'
_chemical_formula_weight 1841.24
_chemical_name_systematic
; 
 ? 
;
_space_group_IT_number 2
_symmetry_space_group_name_Hall '-P 1'
_symmetry_space_group_name_H-M 'P -1'
_atom_sites_solution_hydrogens geom
_atom_sites_solution_primary direct
_atom_sites_solution_secondary difmap
_audit_creation_method SHELXL-97
_cell_angle_alpha 76.59(2)
_cell_angle_beta 78.429(17)
_cell_angle_gamma 86.24(2)
_cell_formula_units_Z 1
_cell_length_a 10.220(15)
_cell_length_b 13.41(2)
_cell_length_c 15.08(2)
_cell_measurement_temperature 293(2)
_cell_volume 1969(5)
_computing_structure_refinement 'SHELXL-97 (Sheldrick, 1997)'
_computing_structure_solution 'SHELXS-97 (Sheldrick, 1990)'
_diffrn_ambient_temperature 293(2)
_diffrn_measured_fraction_theta_full 0.978
_diffrn_measured_fraction_theta_max 0.978
_diffrn_radiation_monochromator graphite
_diffrn_radiation_source 'fine-focus sealed tube'
_diffrn_radiation_type MoK\a
_diffrn_radiation_wavelength 0.71073
_diffrn_reflns_av_R_equivalents 0.1007
_diffrn_reflns_av_sigmaI/netI 0.2691
_diffrn_reflns_limit_h_max 12
_diffrn_reflns_limit_h_min -12
_diffrn_reflns_limit_k_max 11
_diffrn_reflns_limit_k_min -15
_diffrn_reflns_limit_l_max 16
_diffrn_reflns_limit_l_min -17
_diffrn_reflns_number 10877
_diffrn_reflns_theta_full 25.01
_diffrn_reflns_theta_max 25.01
_diffrn_reflns_theta_min 1.56
_exptl_absorpt_coefficient_mu 0.910
_exptl_crystal_density_diffrn 1.553
_exptl_crystal_density_method 'not measured'
_exptl_crystal_F_000 940
_refine_diff_density_max 0.692
_refine_diff_density_min -0.648
_refine_diff_density_rms 0.095
_refine_ls_extinction_method none
_refine_ls_goodness_of_fit_ref 0.947
_refine_ls_hydrogen_treatment mixed
_refine_ls_matrix_type full
_refine_ls_number_parameters 568
_refine_ls_number_reflns 6781
_refine_ls_number_restraints 1584
_refine_ls_restrained_S_all 0.869
_refine_ls_R_factor_all 0.2603
_refine_ls_R_factor_gt 0.0890
_refine_ls_shift/su_max 0.000
_refine_ls_shift/su_mean 0.000
_refine_ls_structure_factor_coef Fsqd
_refine_ls_weighting_details 'calc w=1/[\s^2^(Fo^2^)+(0.0988P)^2^+0.0000P] where P=(Fo^2^+2Fc^2^)/3'
_refine_ls_weighting_scheme calc
_refine_ls_wR_factor_gt 0.1816
_refine_ls_wR_factor_ref 0.2595
_reflns_number_gt 2321
_reflns_number_total 6781
_reflns_threshold_expression >2sigma(I)
_cod_data_source_file c3ce41059e.txt
_cod_data_source_block 1
_cod_database_code 7210990

loop_
_symmetry_equiv_pos_as_xyz
'x, y, z'
'-x, -y, -z'

loop_
_atom_site_label
_atom_site_type_symbol
_atom_site_fract_x
_atom_site_fract_y
_atom_site_fract_z
_atom_site_U_iso_or_equiv
_atom_site_adp_type
_atom_site_occupancy
_atom_site_symmetry_multiplicity
_atom_site_calc_flag
_atom_site_refinement_flags
Co1 Co -0.05940(13) 0.46524(12) 0.74486(9) 0.0462(5) Uani 1 1 d .
Co2 Co 0.57142(13) 1.08488(11) 0.24873(9) 0.0479(5) Uani 1 1 d .
N1 N -0.0625(8) 0.3315(8) 0.8538(6) 0.064(2) Uani 1 1 d U
N2 N -0.1249(8) 0.5184(8) 0.8641(6) 0.0524(19) Uani 1 1 d U
N3 N 0.6153(8) 1.0071(8) 0.1385(6) 0.062(2) Uani 1 1 d U
N4 N 0.5685(8) 1.1996(8) 0.1317(6) 0.056(2) Uani 1 1 d U
N5 N -0.0314(7) 0.6026(7) 0.6437(5) 0.0517(19) Uani 1 1 d U
N6 N 0.5503(8) 0.1708(7) 0.3525(6) 0.054(2) Uani 1 1 d U
O1 O -0.2960(6) 0.9857(6) 0.3114(5) 0.0618(19) Uani 1 1 d U
O2 O -0.1862(7) 1.1210(6) 0.2217(5) 0.067(2) Uani 1 1 d U
O3 O 0.3976(6) 1.0136(6) 0.3022(5) 0.0616(19) Uani 1 1 d U
O4 O 0.2974(8) 1.1411(7) 0.2219(6) 0.098(3) Uani 1 1 d U
O5 O 0.1098(6) 0.4030(6) 0.6786(5) 0.0604(18) Uani 1 1 d U
O6 O 0.1722(6) 0.4973(6) 0.7620(5) 0.064(2) Uani 1 1 d U
O7 O -0.2016(6) 0.4125(6) 0.6937(5) 0.0620(19) Uani 1 1 d U
O8 O -0.3425(8) 0.5143(7) 0.7625(6) 0.082(2) Uani 1 1 d U
O9 O 0.3146(17) 0.8144(14) 0.2275(12) 0.106(4) Uani 0.50 1 d PU
C1 C 0.2956(11) 1.0597(10) 0.2772(8) 0.061(3) Uani 1 1 d U
C2 C 0.1646(9) 1.0071(9) 0.3167(7) 0.055(2) Uani 1 1 d U
C3 C 0.0533(9) 1.0454(9) 0.2802(7) 0.052(2) Uani 1 1 d U
H3 H 0.0591 1.1049 0.2335 0.063 Uiso 1 1 calc R
C4 C -0.0678(9) 0.9951(9) 0.3131(7) 0.053(2) Uani 1 1 d U
C5 C -0.0749(9) 0.9075(8) 0.3829(7) 0.051(2) Uani 1 1 d U
H5 H -0.1559 0.8740 0.4045 0.061 Uiso 1 1 calc R
C6 C 0.0352(9) 0.8671(8) 0.4225(7) 0.048(2) Uani 1 1 d U
C7 C 0.1539(9) 0.9188(9) 0.3880(7) 0.056(2) Uani 1 1 d U
H7 H 0.2289 0.8940 0.4131 0.067 Uiso 1 1 calc R
C8 C -0.1908(10) 1.0395(10) 0.2796(7) 0.051(2) Uani 1 1 d U
C9 C 0.0166(9) 0.7776(9) 0.4974(7) 0.051(2) Uani 1 1 d U
C10 C 0.0585(9) 0.7742(9) 0.5793(7) 0.053(2) Uani 1 1 d U
H10 H 0.1025 0.8289 0.5877 0.064 Uiso 1 1 calc R
C11 C 0.0326(9) 0.6860(9) 0.6489(7) 0.054(2) Uani 1 1 d U
H11 H 0.0618 0.6838 0.7039 0.065 Uiso 1 1 calc R
C12 C -0.0683(10) 0.6106(9) 0.5611(7) 0.057(2) Uani 1 1 d U
H12 H -0.1144 0.5562 0.5542 0.068 Uiso 1 1 calc R
C13 C -0.0439(10) 0.6894(9) 0.4894(7) 0.056(2) Uani 1 1 d U
H13 H -0.0668 0.6868 0.4333 0.067 Uiso 1 1 calc R
C14 C 0.1974(10) 0.4384(9) 0.7086(7) 0.053(2) Uani 1 1 d U
C15 C 0.3399(9) 0.4099(8) 0.6760(7) 0.046(2) Uani 1 1 d U
C16 C 0.4425(9) 0.4433(8) 0.7055(7) 0.052(2) Uani 1 1 d U
H16 H 0.4228 0.4840 0.7489 0.062 Uiso 1 1 calc R
C17 C 0.5737(10) 0.4199(8) 0.6746(7) 0.050(2) Uani 1 1 d U
C18 C 0.6025(10) 0.3623(8) 0.6073(7) 0.054(2) Uani 1 1 d U
H18 H 0.6911 0.3456 0.5856 0.065 Uiso 1 1 calc R
C19 C 0.5025(9) 0.3291(8) 0.5716(7) 0.050(2) Uani 1 1 d U
C20 C 0.3703(10) 0.3531(8) 0.6092(7) 0.055(2) Uani 1 1 d U
H20 H 0.3010 0.3298 0.5882 0.066 Uiso 1 1 calc R
C21 C 0.5256(9) 0.2710(8) 0.4997(7) 0.048(2) Uani 1 1 d U
C22 C 0.4547(10) 0.1826(9) 0.5073(7) 0.056(2) Uani 1 1 d U
H22 H 0.3973 0.1553 0.5627 0.067 Uiso 1 1 calc R
C23 C 0.4686(10) 0.1369(9) 0.4359(7) 0.060(3) Uani 1 1 d U
H23 H 0.4195 0.0784 0.4437 0.072 Uiso 1 1 calc R
C24 C 0.6238(10) 0.2508(9) 0.3482(7) 0.057(3) Uani 1 1 d U
H24 H 0.6864 0.2729 0.2942 0.068 Uiso 1 1 calc R
C25 C 0.6141(9) 0.3038(8) 0.4181(7) 0.052(2) Uani 1 1 d U
H25 H 0.6667 0.3605 0.4099 0.062 Uiso 1 1 calc R
C26 C -0.0291(11) 0.2373(11) 0.8412(9) 0.077(3) Uani 1 1 d U
H26 H -0.0115 0.2268 0.7810 0.093 Uiso 1 1 calc R
C27 C -0.0196(12) 0.1541(11) 0.9146(10) 0.088(3) Uani 1 1 d U
H27 H 0.0059 0.0890 0.9050 0.105 Uiso 1 1 calc R
C28 C -0.0498(12) 0.1732(12) 1.0016(10) 0.086(3) Uani 1 1 d U
H28 H -0.0473 0.1186 1.0522 0.103 Uiso 1 1 calc R
C29 C -0.0832(11) 0.2675(11) 1.0179(9) 0.078(3) Uani 1 1 d U
H29 H -0.1014 0.2796 1.0774 0.093 Uiso 1 1 calc R
C30 C -0.0884(10) 0.3448(10) 0.9397(8) 0.063(2) Uani 1 1 d U
C31 C -0.1271(10) 0.4491(10) 0.9448(8) 0.062(2) Uani 1 1 d U
C32 C -0.1706(10) 0.4828(10) 1.0287(8) 0.066(3) Uani 1 1 d U
H32 H -0.1725 0.4368 1.0855 0.079 Uiso 1 1 calc R
C33 C -0.2091(11) 0.5814(11) 1.0262(9) 0.073(3) Uani 1 1 d U
H33 H -0.2348 0.6030 1.0815 0.088 Uiso 1 1 calc R
C34 C -0.2111(10) 0.6491(10) 0.9452(8) 0.066(3) Uani 1 1 d U
H34 H -0.2400 0.7166 0.9435 0.080 Uiso 1 1 calc R
C35 C -0.1684(10) 0.6140(10) 0.8648(8) 0.064(3) Uani 1 1 d U
H35 H -0.1701 0.6596 0.8082 0.077 Uiso 1 1 calc R
C36 C 0.6340(11) 0.9046(11) 0.1501(9) 0.076(3) Uani 1 1 d U
H36 H 0.6190 0.8625 0.2095 0.091 Uiso 1 1 calc R
C37 C 0.6754(12) 0.8628(11) 0.0739(9) 0.080(3) Uani 1 1 d U
H37 H 0.6897 0.7923 0.0822 0.096 Uiso 1 1 calc R
C38 C 0.6957(12) 0.9224(11) -0.0129(9) 0.081(3) Uani 1 1 d U
H38 H 0.7256 0.8939 -0.0642 0.097 Uiso 1 1 calc R
C39 C 0.6709(11) 1.0280(11) -0.0241(9) 0.075(3) Uani 1 1 d U
H39 H 0.6811 1.0711 -0.0829 0.090 Uiso 1 1 calc R
C40 C 0.6320(10) 1.0653(10) 0.0527(8) 0.061(2) Uani 1 1 d U
C41 C 0.6017(10) 1.1733(10) 0.0501(8) 0.059(2) Uani 1 1 d U
C42 C 0.6014(10) 1.2461(10) -0.0325(8) 0.068(3) Uani 1 1 d U
H42 H 0.6235 1.2274 -0.0895 0.081 Uiso 1 1 calc R
C43 C 0.5677(11) 1.3465(10) -0.0281(9) 0.074(3) Uani 1 1 d U
H43 H 0.5694 1.3974 -0.0820 0.089 Uiso 1 1 calc R
C44 C 0.5321(11) 1.3695(10) 0.0568(8) 0.076(3) Uani 1 1 d U
H44 H 0.5071 1.4364 0.0612 0.091 Uiso 1 1 calc R
C45 C 0.5325(11) 1.2971(10) 0.1336(8) 0.067(3) Uani 1 1 d U
H45 H 0.5070 1.3148 0.1908 0.081 Uiso 1 1 calc R
C49 C -0.3141(11) 0.4502(10) 0.7131(8) 0.058(3) Uani 1 1 d U

loop_
_atom_site_aniso_label
_atom_site_aniso_U_11
_atom_site_aniso_U_22
_atom_site_aniso_U_33
_atom_site_aniso_U_23
_atom_site_aniso_U_13
_atom_site_aniso_U_12
Co1 0.0380(8) 0.0652(12) 0.0356(9) -0.0096(7) -0.0080(7) -0.0046(7)
Co2 0.0415(9) 0.0554(11) 0.0464(9) -0.0076(8) -0.0126(7) 0.0004(8)
N1 0.049(4) 0.081(5) 0.058(4) -0.009(4) -0.007(4) -0.011(4)
N2 0.041(4) 0.077(5) 0.043(4) -0.014(4) -0.012(3) -0.013(4)
N3 0.056(4) 0.072(5) 0.063(4) -0.014(4) -0.022(4) -0.001(4)
N4 0.039(4) 0.075(5) 0.056(4) -0.014(4) -0.015(4) -0.003(4)
N5 0.047(4) 0.070(4) 0.043(4) -0.016(4) -0.011(3) -0.010(4)
N6 0.042(4) 0.066(5) 0.052(5) -0.007(4) -0.010(4) -0.013(4)
O1 0.038(4) 0.079(5) 0.068(4) -0.010(4) -0.017(3) -0.002(4)
O2 0.054(4) 0.078(6) 0.059(5) 0.008(4) -0.019(4) 0.008(4)
O3 0.038(4) 0.082(5) 0.065(4) -0.013(4) -0.013(3) -0.005(3)
O4 0.064(5) 0.102(7) 0.107(6) 0.017(6) -0.014(5) -0.015(5)
O5 0.043(3) 0.083(4) 0.056(4) -0.015(3) -0.010(3) 0.000(3)
O6 0.049(4) 0.081(5) 0.065(5) -0.025(4) -0.011(4) 0.013(4)
O7 0.033(3) 0.091(5) 0.062(4) -0.010(4) -0.017(3) -0.001(4)
O8 0.074(5) 0.105(7) 0.083(6) -0.030(5) -0.038(4) -0.009(5)
O9 0.108(7) 0.107(8) 0.089(7) -0.012(7) -0.005(7) 0.020(7)
C1 0.041(5) 0.079(6) 0.057(5) -0.004(5) -0.013(4) 0.001(5)
C2 0.037(4) 0.075(5) 0.055(5) -0.014(4) -0.014(4) -0.007(4)
C3 0.038(4) 0.073(5) 0.049(5) -0.014(4) -0.015(4) -0.003(4)
C4 0.036(4) 0.071(5) 0.053(5) -0.015(4) -0.012(4) -0.004(4)
C5 0.036(4) 0.069(5) 0.048(4) -0.013(4) -0.011(4) -0.006(4)
C6 0.034(4) 0.068(5) 0.043(4) -0.008(4) -0.013(4) -0.004(4)
C7 0.038(4) 0.074(5) 0.059(5) -0.011(4) -0.018(4) -0.007(4)
C8 0.039(5) 0.074(6) 0.044(5) -0.016(5) -0.016(4) -0.003(5)
C9 0.044(4) 0.070(5) 0.042(4) -0.010(4) -0.012(4) -0.008(4)
C10 0.043(5) 0.072(5) 0.048(5) -0.012(4) -0.017(4) -0.011(4)
C11 0.049(4) 0.074(5) 0.044(4) -0.013(4) -0.017(4) -0.010(4)
C12 0.053(5) 0.066(5) 0.052(5) -0.010(4) -0.012(4) -0.013(4)
C13 0.054(5) 0.073(6) 0.043(5) -0.007(5) -0.017(4) -0.012(5)
C14 0.044(4) 0.071(5) 0.046(5) -0.017(4) -0.008(4) -0.012(4)
C15 0.032(4) 0.069(5) 0.041(5) -0.012(4) -0.013(4) -0.008(4)
C16 0.039(5) 0.071(6) 0.048(5) -0.017(4) -0.013(4) 0.003(4)
C17 0.041(5) 0.069(6) 0.044(5) -0.017(4) -0.015(4) -0.003(4)
C18 0.041(4) 0.075(6) 0.046(5) -0.010(4) -0.013(4) -0.005(4)
C19 0.037(4) 0.068(5) 0.047(4) -0.014(4) -0.011(4) -0.007(4)
C20 0.040(4) 0.075(5) 0.055(5) -0.017(4) -0.016(4) -0.005(4)
C21 0.036(4) 0.066(5) 0.048(5) -0.017(4) -0.012(4) -0.011(4)
C22 0.052(5) 0.065(6) 0.049(5) -0.012(5) -0.005(4) -0.011(5)
C23 0.052(5) 0.069(6) 0.056(6) -0.012(5) -0.004(5) -0.019(5)
C24 0.045(5) 0.070(6) 0.053(5) -0.009(5) -0.006(4) -0.007(5)
C25 0.045(5) 0.067(5) 0.049(5) -0.018(4) -0.011(4) -0.016(4)
C26 0.058(5) 0.094(6) 0.067(5) -0.003(5) 0.002(5) -0.012(5)
C27 0.075(6) 0.085(7) 0.091(7) 0.006(6) -0.011(6) -0.013(6)
C28 0.073(6) 0.094(7) 0.078(6) 0.008(6) -0.015(6) -0.009(6)
C29 0.062(5) 0.098(6) 0.065(5) 0.000(5) -0.009(5) -0.015(5)
C30 0.045(4) 0.087(5) 0.056(5) -0.005(5) -0.014(4) -0.023(5)
C31 0.047(4) 0.093(6) 0.052(5) -0.013(5) -0.017(4) -0.021(5)
C32 0.055(5) 0.091(6) 0.054(5) -0.010(5) -0.019(4) -0.015(5)
C33 0.061(6) 0.099(7) 0.063(6) -0.025(6) -0.008(5) -0.015(6)
C34 0.062(6) 0.087(7) 0.062(6) -0.033(5) -0.018(5) -0.011(5)
C35 0.054(5) 0.087(6) 0.054(5) -0.021(5) -0.009(4) -0.010(5)
C36 0.074(5) 0.087(6) 0.073(5) -0.022(5) -0.023(5) 0.005(5)
C37 0.084(6) 0.079(7) 0.082(7) -0.032(6) -0.015(6) 0.005(6)
C38 0.083(6) 0.089(7) 0.075(6) -0.030(6) -0.013(6) 0.000(6)
C39 0.071(5) 0.087(6) 0.070(5) -0.021(5) -0.015(5) -0.003(5)
C40 0.050(5) 0.086(6) 0.055(5) -0.023(5) -0.017(4) -0.005(5)
C41 0.048(4) 0.081(5) 0.054(5) -0.012(5) -0.023(4) -0.008(5)
C42 0.059(5) 0.087(6) 0.057(5) -0.010(5) -0.018(5) -0.006(5)
C43 0.065(6) 0.089(7) 0.061(6) 0.000(6) -0.017(5) -0.001(6)
C44 0.071(6) 0.082(7) 0.066(6) 0.000(6) -0.012(6) -0.004(6)
C45 0.058(5) 0.085(7) 0.055(5) -0.004(5) -0.013(5) -0.005(6)
C49 0.050(5) 0.075(6) 0.052(6) -0.015(5) -0.010(5) -0.016(5)

loop_
_atom_type_symbol
_atom_type_description
_atom_type_scat_dispersion_real
_atom_type_scat_dispersion_imag
_atom_type_scat_source
C C 0.0033 0.0016 'International Tables Vol C Tables 4.2.6.8 and 6.1.1.4'
H H 0.0000 0.0000 'International Tables Vol C Tables 4.2.6.8 and 6.1.1.4'
Co Co 0.3494 0.9721 'International Tables Vol C Tables 4.2.6.8 and 6.1.1.4'
N N 0.0061 0.0033 'International Tables Vol C Tables 4.2.6.8 and 6.1.1.4'
O O 0.0106 0.0060 'International Tables Vol C Tables 4.2.6.8 and 6.1.1.4'

loop_
_geom_angle_atom_site_label_1
_geom_angle_atom_site_label_2
_geom_angle_atom_site_label_3
_geom_angle
_geom_angle_site_symmetry_1
_geom_angle_site_symmetry_3
O7 Co1 O5 101.4(3) . .
O7 Co1 N2 115.7(3) . .
O5 Co1 N2 139.1(3) . .
O7 Co1 N5 95.6(3) . .
O5 Co1 N5 90.6(3) . .
N2 Co1 N5 101.5(4) . .
O7 Co1 N1 92.7(3) . .
O5 Co1 N1 86.4(3) . .
N2 Co1 N1 75.9(4) . .
N5 Co1 N1 171.6(3) . .
O3 Co2 O1 102.4(3) . 1_655
O3 Co2 N4 114.6(3) . .
O1 Co2 N4 139.8(3) 1_655 .
O3 Co2 N6 94.1(3) . 1_565
O1 Co2 N6 90.9(3) 1_655 1_565
N4 Co2 N6 101.3(4) . 1_565
O3 Co2 N3 92.8(3) . .
O1 Co2 N3 87.2(3) 1_655 .
N4 Co2 N3 76.1(4) . .
N6 Co2 N3 173.1(3) 1_565 .
C30 N1 C26 118.0(12) . .
C30 N1 Co1 117.1(9) . .
C26 N1 Co1 124.7(8) . .
C35 N2 C31 119.9(10) . .
C35 N2 Co1 123.9(8) . .
C31 N2 Co1 116.2(9) . .
C40 N3 C36 119.1(11) . .
C40 N3 Co2 116.5(9) . .
C36 N3 Co2 124.3(8) . .
C41 N4 C45 119.0(11) . .
C41 N4 Co2 117.1(8) . .
C45 N4 Co2 123.9(8) . .
C12 N5 C11 113.7(9) . .
C12 N5 Co1 120.1(7) . .
C11 N5 Co1 125.9(7) . .
C24 N6 C23 114.7(9) . .
C24 N6 Co2 125.1(7) . 1_545
C23 N6 Co2 119.6(7) . 1_545
C8 O1 Co2 98.6(7) . 1_455
C1 O3 Co2 116.3(8) . .
C14 O5 Co1 101.0(7) . .
C49 O7 Co1 115.0(7) . .
O4 C1 O3 124.3(11) . .
O4 C1 C2 118.8(11) . .
O3 C1 C2 116.9(11) . .
C3 C2 C7 119.4(10) . .
C3 C2 C1 119.3(11) . .
C7 C2 C1 121.3(10) . .
C2 C3 C4 120.1(11) . .
C2 C3 H3 119.9 . .
C4 C3 H3 119.9 . .
C5 C4 C3 119.1(10) . .
C5 C4 C8 119.9(9) . .
C3 C4 C8 120.8(11) . .
C4 C5 C6 122.4(9) . .
C4 C5 H5 118.8 . .
C6 C5 H5 118.8 . .
C7 C6 C5 117.0(10) . .
C7 C6 C9 124.8(9) . .
C5 C6 C9 118.2(9) . .
C6 C7 C2 122.0(10) . .
C6 C7 H7 119.0 . .
C2 C7 H7 119.0 . .
O2 C8 O1 123.9(10) . .
O2 C8 C4 120.0(10) . .
O1 C8 C4 116.0(11) . .
C10 C9 C13 117.4(10) . .
C10 C9 C6 121.4(10) . .
C13 C9 C6 121.3(9) . .
C9 C10 C11 117.5(10) . .
C9 C10 H10 121.3 . .
C11 C10 H10 121.3 . .
N5 C11 C10 125.7(9) . .
N5 C11 H11 117.1 . .
C10 C11 H11 117.1 . .
C13 C12 N5 125.2(11) . .
C13 C12 H12 117.4 . .
N5 C12 H12 117.4 . .
C12 C13 C9 120.3(10) . .
C12 C13 H13 119.9 . .
C9 C13 H13 119.9 . .
O6 C14 O5 123.1(10) . .
O6 C14 C15 118.9(9) . .
O5 C14 C15 118.0(10) . .
C16 C15 C20 118.0(10) . .
C16 C15 C14 122.5(10) . .
C20 C15 C14 119.4(9) . .
C15 C16 C17 123.2(10) . .
C15 C16 H16 118.4 . .
C17 C16 H16 118.4 . .
C16 C17 C18 118.0(9) . .
C16 C17 C49 122.8(10) . 1_655
C18 C17 C49 119.1(10) . 1_655
C19 C18 C17 121.6(10) . .
C19 C18 H18 119.2 . .
C17 C18 H18 119.2 . .
C18 C19 C20 116.9(10) . .
C18 C19 C21 124.5(9) . .
C20 C19 C21 118.5(9) . .
C15 C20 C19 122.2(9) . .
C15 C20 H20 118.9 . .
C19 C20 H20 118.9 . .
C25 C21 C22 116.6(10) . .
C25 C21 C19 121.0(10) . .
C22 C21 C19 122.4(9) . .
C23 C22 C21 120.8(10) . .
C23 C22 H22 119.6 . .
C21 C22 H22 119.6 . .
C22 C23 N6 123.9(11) . .
C22 C23 H23 118.1 . .
N6 C23 H23 118.1 . .
N6 C24 C25 125.0(10) . .
N6 C24 H24 117.5 . .
C25 C24 H24 117.5 . .
C21 C25 C24 118.8(10) . .
C21 C25 H25 120.6 . .
C24 C25 H25 120.6 . .
N1 C26 C27 122.4(13) . .
N1 C26 H26 118.8 . .
C27 C26 H26 118.8 . .
C28 C27 C26 116.4(14) . .
C28 C27 H27 121.8 . .
C26 C27 H27 121.8 . .
C29 C28 C27 123.2(14) . .
C29 C28 H28 118.4 . .
C27 C28 H28 118.4 . .
C28 C29 C30 115.4(13) . .
C28 C29 H29 122.3 . .
C30 C29 H29 122.3 . .
N1 C30 C29 124.5(13) . .
N1 C30 C31 112.9(11) . .
C29 C30 C31 122.6(12) . .
N2 C31 C32 118.0(12) . .
N2 C31 C30 117.4(11) . .
C32 C31 C30 124.6(12) . .
C33 C32 C31 120.1(12) . .
C33 C32 H32 120.0 . .
C31 C32 H32 120.0 . .
C34 C33 C32 121.4(13) . .
C34 C33 H33 119.3 . .
C32 C33 H33 119.3 . .
C33 C34 C35 117.1(13) . .
C33 C34 H34 121.4 . .
C35 C34 H34 121.4 . .
N2 C35 C34 123.4(12) . .
N2 C35 H35 118.3 . .
C34 C35 H35 118.3 . .
N3 C36 C37 119.6(13) . .
N3 C36 H36 120.2 . .
C37 C36 H36 120.2 . .
C38 C37 C36 121.0(14) . .
C38 C37 H37 119.5 . .
C36 C37 H37 119.5 . .
C37 C38 C39 118.7(13) . .
C37 C38 H38 120.7 . .
C39 C38 H38 120.7 . .
C40 C39 C38 118.1(13) . .
C40 C39 H39 121.0 . .
C38 C39 H39 121.0 . .
N3 C40 C39 123.4(13) . .
N3 C40 C41 113.3(11) . .
C39 C40 C41 123.2(12) . .
N4 C41 C42 120.8(12) . .
N4 C41 C40 116.6(11) . .
C42 C41 C40 122.6(12) . .
C43 C42 C41 118.6(12) . .
C43 C42 H42 120.7 . .
C41 C42 H42 120.7 . .
C44 C43 C42 118.6(13) . .
C44 C43 H43 120.7 . .
C42 C43 H43 120.7 . .
C45 C44 C43 120.5(14) . .
C45 C44 H44 119.8 . .
C43 C44 H44 119.8 . .
C44 C45 N4 122.5(12) . .
C44 C45 H45 118.7 . .
N4 C45 H45 118.7 . .
O7 C49 O8 124.4(11) . .
O7 C49 C17 119.3(11) . 1_455
O8 C49 C17 116.2(11) . 1_455

loop_
_geom_bond_atom_site_label_1
_geom_bond_atom_site_label_2
_geom_bond_distance
_geom_bond_site_symmetry_2
Co1 O7 2.010(7) .
Co1 O5 2.047(7) .
Co1 N2 2.059(9) .
Co1 N5 2.096(9) .
Co1 N1 2.130(10) .
Co2 O3 2.003(7) .
Co2 O1 2.048(7) 1_655
Co2 N4 2.058(9) .
Co2 N6 2.119(9) 1_565
Co2 N3 2.121(10) .
N1 C30 1.320(13) .
N1 C26 1.333(14) .
N2 C35 1.331(13) .
N2 C31 1.346(13) .
N3 C40 1.332(13) .
N3 C36 1.350(14) .
N4 C41 1.331(13) .
N4 C45 1.341(14) .
N5 C12 1.351(11) .
N5 C11 1.357(12) .
N6 C24 1.333(12) .
N6 C23 1.359(12) .
N6 Co2 2.119(9) 1_545
O1 C8 1.281(11) .
O1 Co2 2.048(7) 1_455
O2 C8 1.227(12) .
O3 C1 1.255(12) .
O4 C1 1.209(13) .
O5 C14 1.245(11) .
O6 C14 1.234(11) .
O7 C49 1.233(12) .
O8 C49 1.246(12) .
C1 C2 1.502(14) .
C2 C3 1.380(13) .
C2 C7 1.397(14) .
C3 C4 1.393(13) .
C3 H3 0.9300 .
C4 C5 1.379(14) .
C4 C8 1.485(13) .
C5 C6 1.399(12) .
C5 H5 0.9300 .
C6 C7 1.383(13) .
C6 C9 1.437(13) .
C7 H7 0.9300 .
C9 C10 1.376(12) .
C9 C13 1.410(14) .
C10 C11 1.387(13) .
C10 H10 0.9300 .
C11 H11 0.9300 .
C12 C13 1.322(13) .
C12 H12 0.9300 .
C13 H13 0.9300 .
C14 C15 1.495(13) .
C15 C16 1.356(12) .
C15 C20 1.375(13) .
C16 C17 1.369(12) .
C16 H16 0.9300 .
C17 C18 1.388(13) .
C17 C49 1.502(13) 1_655
C18 C19 1.387(12) .
C18 H18 0.9300 .
C19 C20 1.404(12) .
C19 C21 1.451(13) .
C20 H20 0.9300 .
C21 C25 1.371(12) .
C21 C22 1.400(13) .
C22 C23 1.338(13) .
C22 H22 0.9300 .
C23 H23 0.9300 .
C24 C25 1.386(13) .
C24 H24 0.9300 .
C25 H25 0.9300 .
C26 C27 1.392(16) .
C26 H26 0.9300 .
C27 C28 1.365(16) .
C27 H27 0.9300 .
C28 C29 1.353(16) .
C28 H28 0.9300 .
C29 C30 1.385(16) .
C29 H29 0.9300 .
C30 C31 1.444(16) .
C31 C32 1.420(14) .
C32 C33 1.349(15) .
C32 H32 0.9300 .
C33 C34 1.344(15) .
C33 H33 0.9300 .
C34 C35 1.382(14) .
C34 H34 0.9300 .
C35 H35 0.9300 .
C36 C37 1.374(15) .
C36 H36 0.9300 .
C37 C38 1.350(16) .
C37 H37 0.9300 .
C38 C39 1.398(16) .
C38 H38 0.9300 .
C39 C40 1.344(14) .
C39 H39 0.9300 .
C40 C41 1.454(15) .
C41 C42 1.394(15) .
C42 C43 1.382(15) .
C42 H42 0.9300 .
C43 C44 1.360(15) .
C43 H43 0.9300 .
C44 C45 1.327(15) .
C44 H44 0.9300 .
C45 H45 0.9300 .
C49 C17 1.502(13) 1_455

loop_
_geom_torsion_atom_site_label_1
_geom_torsion_atom_site_label_2
_geom_torsion_atom_site_label_3
_geom_torsion_atom_site_label_4
_geom_torsion
_geom_torsion_site_symmetry_1
_geom_torsion_site_symmetry_4
O7 Co1 N1 C30 -122.5(8) . .
O5 Co1 N1 C30 136.2(8) . .
N2 Co1 N1 C30 -6.6(7) . .
N5 Co1 N1 C30 67(3) . .
O7 Co1 N1 C26 63.6(9) . .
O5 Co1 N1 C26 -37.7(9) . .
N2 Co1 N1 C26 179.4(10) . .
N5 Co1 N1 C26 -107(2) . .
O7 Co1 N2 C35 -86.8(8) . .
O5 Co1 N2 C35 119.9(8) . .
N5 Co1 N2 C35 15.3(9) . .
N1 Co1 N2 C35 -173.0(9) . .
O7 Co1 N2 C31 90.6(7) . .
O5 Co1 N2 C31 -62.7(9) . .
N5 Co1 N2 C31 -167.3(7) . .
N1 Co1 N2 C31 4.5(7) . .
O3 Co2 N3 C40 120.7(8) . .
O1 Co2 N3 C40 -137.1(8) 1_655 .
N4 Co2 N3 C40 6.0(7) . .
N6 Co2 N3 C40 -62(3) 1_565 .
O3 Co2 N3 C36 -63.1(9) . .
O1 Co2 N3 C36 39.2(9) 1_655 .
N4 Co2 N3 C36 -177.7(9) . .
N6 Co2 N3 C36 114(3) 1_565 .
O3 Co2 N4 C41 -90.9(8) . .
O1 Co2 N4 C41 64.1(9) 1_655 .
N6 Co2 N4 C41 169.3(7) 1_565 .
N3 Co2 N4 C41 -4.2(7) . .
O3 Co2 N4 C45 87.6(9) . .
O1 Co2 N4 C45 -117.4(8) 1_655 .
N6 Co2 N4 C45 -12.3(9) 1_565 .
N3 Co2 N4 C45 174.3(9) . .
O7 Co1 N5 C12 -21.5(8) . .
O5 Co1 N5 C12 80.1(8) . .
N2 Co1 N5 C12 -139.2(7) . .
N1 Co1 N5 C12 149(2) . .
O7 Co1 N5 C11 164.7(8) . .
O5 Co1 N5 C11 -93.8(8) . .
N2 Co1 N5 C11 46.9(8) . .
N1 Co1 N5 C11 -25(3) . .
O1 Co2 O3 C1 178.1(8) 1_655 .
N4 Co2 O3 C1 -18.1(9) . .
N6 Co2 O3 C1 86.2(8) 1_565 .
N3 Co2 O3 C1 -94.2(8) . .
O7 Co1 O5 C14 178.2(7) . .
N2 Co1 O5 C14 -26.1(9) . .
N5 Co1 O5 C14 82.4(7) . .
N1 Co1 O5 C14 -89.7(7) . .
O5 Co1 O7 C49 -170.6(8) . .
N2 Co1 O7 C49 26.8(9) . .
N5 Co1 O7 C49 -78.9(8) . .
N1 Co1 O7 C49 102.5(8) . .
Co2 O3 C1 O4 2.3(16) . .
Co2 O3 C1 C2 179.9(7) . .
O4 C1 C2 C3 8.5(17) . .
O3 C1 C2 C3 -169.2(10) . .
O4 C1 C2 C7 -173.0(11) . .
O3 C1 C2 C7 9.3(17) . .
C7 C2 C3 C4 -1.3(16) . .
C1 C2 C3 C4 177.2(10) . .
C2 C3 C4 C5 0.7(16) . .
C2 C3 C4 C8 175.4(9) . .
C3 C4 C5 C6 0.3(16) . .
C8 C4 C5 C6 -174.5(9) . .
C4 C5 C6 C7 -0.5(16) . .
C4 C5 C6 C9 177.7(10) . .
C5 C6 C7 C2 -0.2(16) . .
C9 C6 C7 C2 -178.2(10) . .
C3 C2 C7 C6 1.1(17) . .
C1 C2 C7 C6 -177.4(10) . .
Co2 O1 C8 O2 -5.9(12) 1_455 .
Co2 O1 C8 C4 177.4(7) 1_455 .
C5 C4 C8 O2 175.3(10) . .
C3 C4 C8 O2 0.7(16) . .
C5 C4 C8 O1 -7.8(15) . .
C3 C4 C8 O1 177.5(9) . .
C7 C6 C9 C10 48.5(16) . .
C5 C6 C9 C10 -129.5(10) . .
C7 C6 C9 C13 -130.7(11) . .
C5 C6 C9 C13 51.3(14) . .
C13 C9 C10 C11 -2.8(14) . .
C6 C9 C10 C11 178.0(10) . .
C12 N5 C11 C10 1.3(15) . .
Co1 N5 C11 C10 175.5(8) . .
C9 C10 C11 N5 -0.5(16) . .
C11 N5 C12 C13 1.4(15) . .
Co1 N5 C12 C13 -173.2(9) . .
N5 C12 C13 C9 -4.8(18) . .
C10 C9 C13 C12 5.3(15) . .
C6 C9 C13 C12 -175.5(10) . .
Co1 O5 C14 O6 -1.9(13) . .
Co1 O5 C14 C15 179.8(8) . .
O6 C14 C15 C16 2.5(16) . .
O5 C14 C15 C16 -179.1(10) . .
O6 C14 C15 C20 -173.3(10) . .
O5 C14 C15 C20 5.2(16) . .
C20 C15 C16 C17 -2.5(16) . .
C14 C15 C16 C17 -178.3(10) . .
C15 C16 C17 C18 2.4(16) . .
C15 C16 C17 C49 -175.1(10) . 1_655
C16 C17 C18 C19 0.1(16) . .
C49 C17 C18 C19 177.7(10) 1_655 .
C17 C18 C19 C20 -2.3(15) . .
C17 C18 C19 C21 178.4(10) . .
C16 C15 C20 C19 0.1(16) . .
C14 C15 C20 C19 176.1(10) . .
C18 C19 C20 C15 2.2(16) . .
C21 C19 C20 C15 -178.4(10) . .
C18 C19 C21 C25 -51.2(16) . .
C20 C19 C21 C25 129.5(11) . .
C18 C19 C21 C22 132.3(11) . .
C20 C19 C21 C22 -47.0(15) . .
C25 C21 C22 C23 -3.6(16) . .
C19 C21 C22 C23 173.1(10) . .
C21 C22 C23 N6 0.2(18) . .
C24 N6 C23 C22 4.1(16) . .
Co2 N6 C23 C22 176.1(9) 1_545 .
C23 N6 C24 C25 -5.2(15) . .
Co2 N6 C24 C25 -176.7(8) 1_545 .
C22 C21 C25 C24 2.5(15) . .
C19 C21 C25 C24 -174.2(9) . .
N6 C24 C25 C21 2.0(16) . .
C30 N1 C26 C27 -0.6(17) . .
Co1 N1 C26 C27 173.3(8) . .
N1 C26 C27 C28 1.6(19) . .
C26 C27 C28 C29 -2(2) . .
C27 C28 C29 C30 1.6(19) . .
C26 N1 C30 C29 0.1(16) . .
Co1 N1 C30 C29 -174.3(8) . .
C26 N1 C30 C31 -178.3(9) . .
Co1 N1 C30 C31 7.3(12) . .
C28 C29 C30 N1 -0.6(17) . .
C28 C29 C30 C31 177.7(11) . .
C35 N2 C31 C32 -3.0(14) . .
Co1 N2 C31 C32 179.5(7) . .
C35 N2 C31 C30 175.3(9) . .
Co1 N2 C31 C30 -2.2(12) . .
N1 C30 C31 N2 -3.4(14) . .
C29 C30 C31 N2 178.1(9) . .
N1 C30 C31 C32 174.8(9) . .
C29 C30 C31 C32 -3.7(17) . .
N2 C31 C32 C33 0.5(16) . .
C30 C31 C32 C33 -177.7(10) . .
C31 C32 C33 C34 1.9(17) . .
C32 C33 C34 C35 -1.8(17) . .
C31 N2 C35 C34 3.2(16) . .
Co1 N2 C35 C34 -179.5(7) . .
C33 C34 C35 N2 -0.8(17) . .
C40 N3 C36 C37 2.8(17) . .
Co2 N3 C36 C37 -173.4(8) . .
N3 C36 C37 C38 -1.1(19) . .
C36 C37 C38 C39 -1(2) . .
C37 C38 C39 C40 2.1(18) . .
C36 N3 C40 C39 -2.1(17) . .
Co2 N3 C40 C39 174.3(9) . .
C36 N3 C40 C41 176.9(9) . .
Co2 N3 C40 C41 -6.7(12) . .
C38 C39 C40 N3 -0.3(18) . .
C38 C39 C40 C41 -179.2(10) . .
C45 N4 C41 C42 1.0(15) . .
Co2 N4 C41 C42 179.6(7) . .
C45 N4 C41 C40 -176.4(9) . .
Co2 N4 C41 C40 2.1(12) . .
N3 C40 C41 N4 3.1(14) . .
C39 C40 C41 N4 -177.9(10) . .
N3 C40 C41 C42 -174.3(9) . .
C39 C40 C41 C42 4.7(17) . .
N4 C41 C42 C43 0.9(16) . .
C40 C41 C42 C43 178.2(10) . .
C41 C42 C43 C44 -2.1(17) . .
C42 C43 C44 C45 1.4(18) . .
C43 C44 C45 N4 0.5(18) . .
C41 N4 C45 C44 -1.8(16) . .
Co2 N4 C45 C44 179.8(8) . .
Co1 O7 C49 O8 -1.9(16) . .
Co1 O7 C49 C17 177.1(7) . 1_455
